data_1554089
loop_
_publ_author_name
'Navale, Tushar S.'
'Talipov, Marat R.'
'Shukla, Ruchi'
'Rathore, Rajendra'

_publ_section_title
;
 Interplay between Entropy and Enthalpy in (Intramolecular)
 Cyclophane-Like Folding versus (Intermolecular) Dimerization of
 Diarylalkane Cation Radicals
;
_journal_issue 35
_journal_name_full 'The Journal of Physical Chemistry C'
_journal_page_first 19558
_journal_paper_doi 10.1021/acs.jpcc.6b07006
_journal_volume 120
_journal_year 2016
_chemical_formula_sum 'C20 H26 Cl6 O4 Sb'
_chemical_formula_weight 664.86
_space_group_IT_number 2
_space_group_name_Hall '-P 1'
_space_group_name_H-M_alt 'P -1'
_symmetry_cell_setting triclinic
_symmetry_space_group_name_H-M 'P -1'
_atom_sites_solution_hydrogens difmap
_atom_sites_solution_primary direct
_atom_sites_solution_secondary difmap
_audit_creation_method SHELXL-97
_cell_angle_alpha 93.52(3)
_cell_angle_beta 96.36(3)
_cell_angle_gamma 111.59(3)
_cell_formula_units_Z 1
_cell_length_a 7.1982(14)
_cell_length_b 9.0420(18)
_cell_length_c 10.639(2)
_cell_measurement_reflns_used 4627
_cell_measurement_temperature 100(2)
_cell_measurement_theta_max 66
_cell_measurement_theta_min 4
_cell_volume 636.0(3)
_computing_cell_refinement 'SAINT v7.23A (Bruker, 2005)'
_computing_data_collection 'APEX2 v2.0-2 (Bruker, 2005)'
_computing_data_reduction 'SADABS-2004/1 (Bruker, 2005)'
_computing_molecular_graphics 'XP v5.1 (Bruker, 1998)'
_computing_publication_material 'XCIF v6.12 (Bruker, 2001)'
_computing_structure_refinement 'SHELXL-97 v.97-2 (Sheldrick, 1993-1997)'
_computing_structure_solution 'XS/SHELXTL v6.12 (Bruker, 2001)'
_diffrn_ambient_temperature 100(2)
_diffrn_measured_fraction_theta_full 0.985
_diffrn_measured_fraction_theta_max 0.915
_diffrn_measurement_device_type 'Bruker APEX2 CCD detector'
_diffrn_measurement_method '\w scans'
_diffrn_radiation_monochromator graphite
_diffrn_radiation_source 'fine-focus sealed tube'
_diffrn_radiation_type CuK\a
_diffrn_radiation_wavelength 1.54178
_diffrn_reflns_av_R_equivalents 0.0133
_diffrn_reflns_av_sigmaI/netI 0.0140
_diffrn_reflns_limit_h_max 8
_diffrn_reflns_limit_h_min -8
_diffrn_reflns_limit_k_max 10
_diffrn_reflns_limit_k_min -10
_diffrn_reflns_limit_l_max 12
_diffrn_reflns_limit_l_min 0
_diffrn_reflns_number 5234
_diffrn_reflns_theta_full 66.90
_diffrn_reflns_theta_max 66.90
_diffrn_reflns_theta_min 4.21
_exptl_absorpt_coefficient_mu 14.618
_exptl_absorpt_correction_T_max 0.4742
_exptl_absorpt_correction_T_min 0.2341
_exptl_absorpt_correction_type numerical
_exptl_absorpt_process_details
;
 Numerical (based on real shape of the crystal) absorption
 correction followed by:
 SADABS. Program for empirical absorption correction of
 area-detector data. University of Goetingen. Germany. 
 Sheldrick, G. M. 1996
;
_exptl_crystal_colour black
_exptl_crystal_density_diffrn 1.736
_exptl_crystal_density_method 'not measured'
_exptl_crystal_description block
_exptl_crystal_F_000 331
_exptl_crystal_size_max 0.14
_exptl_crystal_size_mid 0.10
_exptl_crystal_size_min 0.06
_refine_diff_density_max 0.416
_refine_diff_density_min -0.277
_refine_diff_density_rms 0.050
_refine_ls_extinction_method none
_refine_ls_goodness_of_fit_ref 1.053
_refine_ls_hydrogen_treatment refall
_refine_ls_matrix_type full
_refine_ls_number_parameters 222
_refine_ls_number_reflns 2072
_refine_ls_number_restraints 0
_refine_ls_restrained_S_all 1.053
_refine_ls_R_factor_all 0.0160
_refine_ls_R_factor_gt 0.0160
_refine_ls_shift/su_max 0.005
_refine_ls_shift/su_mean 0.001
_refine_ls_structure_factor_coef Fsqd
_refine_ls_weighting_details 'calc w=1/[\s^2^(Fo^2^)+(0.0266P)^2^+0.2548P] where P=(Fo^2^+2Fc^2^)/3'
_refine_ls_weighting_scheme calc
_refine_ls_wR_factor_gt 0.0404
_refine_ls_wR_factor_ref 0.0404
_reflns_number_gt 2071
_reflns_number_total 2072
_reflns_threshold_expression >2sigma(I)
_cod_data_source_file jp6b07006_si_001.cif
_cod_data_source_block raj7fa
_cod_original_cell_volume 636.0(2)
_cod_database_code 1554089

loop_
_symmetry_equiv_pos_as_xyz
'x, y, z'
'-x, -y, -z'

loop_
_atom_site_label
_atom_site_type_symbol
_atom_site_fract_x
_atom_site_fract_y
_atom_site_fract_z
_atom_site_U_iso_or_equiv
_atom_site_adp_type
_atom_site_occupancy
_atom_site_symmetry_multiplicity
_atom_site_calc_flag
_atom_site_refinement_flags
_atom_site_disorder_assembly
_atom_site_disorder_group
Sb1 Sb 0.5000 0.5000 0.5000 0.01703(7) Uani 1 2 d S . .
Cl1 Cl 0.3240(6) 0.2204(2) 0.4864(5) 0.0717(11) Uani 0.465(4) 1 d P A 1
Cl2 Cl 0.1934(3) 0.5324(4) 0.4413(3) 0.0598(10) Uani 0.465(4) 1 d P A 1
Cl3 Cl 0.4539(7) 0.5228(3) 0.71584(17) 0.0578(8) Uani 0.465(4) 1 d P A 1
Cl1A Cl 0.2744(2) 0.2355(2) 0.43208(16) 0.0318(4) Uani 0.535(4) 1 d P A 2
Cl2A Cl 0.2787(3) 0.59776(18) 0.38781(15) 0.0405(5) Uani 0.535(4) 1 d P A 2
Cl3A Cl 0.3406(3) 0.50178(13) 0.68247(16) 0.0327(4) Uani 0.535(4) 1 d P A 2
O1 O 0.0287(2) -0.24296(16) 1.18483(13) 0.0259(3) Uani 1 1 d . . .
O2 O 0.3218(2) 0.00550(18) 0.75960(13) 0.0315(3) Uani 1 1 d . . .
C1 C 0.0514(3) -0.2816(2) 0.96956(19) 0.0226(4) Uani 1 1 d . . .
C2 C 0.1019(3) -0.1742(2) 1.08264(18) 0.0203(4) Uani 1 1 d . . .
C3 C 0.2176(3) -0.0118(2) 1.08242(18) 0.0201(4) Uani 1 1 d . . .
C4 C 0.2881(3) 0.0484(2) 0.97290(18) 0.0207(4) Uani 1 1 d . . .
C5 C 0.2416(3) -0.0609(2) 0.86117(18) 0.0232(4) Uani 1 1 d . . .
C6 C 0.1227(3) -0.2219(2) 0.86051(19) 0.0241(4) Uani 1 1 d . . .
C7 C 0.0753(4) -0.1441(3) 1.3032(2) 0.0332(5) Uani 1 1 d . . .
C8 C 0.4111(3) 0.2215(2) 0.9686(2) 0.0269(4) Uani 1 1 d . . .
C9 C 0.2945(4) -0.0985(4) 0.6457(2) 0.0441(6) Uani 1 1 d . . .
C10 C -0.0683(3) -0.4570(2) 0.9724(2) 0.0275(4) Uani 1 1 d . . .
H3 H 0.248(3) 0.056(3) 1.157(2) 0.022(5) Uiso 1 1 d . . .
H6 H 0.092(3) -0.292(3) 0.785(2) 0.029(6) Uiso 1 1 d . . .
H7A H 0.220(4) -0.100(3) 1.329(3) 0.043(7) Uiso 1 1 d . . .
H7B H 0.012(4) -0.214(3) 1.363(3) 0.044(7) Uiso 1 1 d . . .
H7C H 0.026(4) -0.065(3) 1.298(3) 0.046(7) Uiso 1 1 d . . .
H8A H 0.426(4) 0.280(3) 1.050(2) 0.033(6) Uiso 1 1 d . . .
H8B H 0.351(4) 0.266(3) 0.908(2) 0.028(6) Uiso 1 1 d . . .
H8C H 0.543(4) 0.234(3) 0.946(2) 0.037(7) Uiso 1 1 d . . .
H9A H 0.155(5) -0.144(3) 0.610(3) 0.045(7) Uiso 1 1 d . . .
H9B H 0.349(4) -0.176(4) 0.660(3) 0.050(8) Uiso 1 1 d . . .
H9C H 0.365(5) -0.027(4) 0.588(3) 0.057(8) Uiso 1 1 d . . .
H10A H -0.175(3) -0.471(3) 1.022(2) 0.022(5) Uiso 1 1 d . . .
H10B H -0.131(4) -0.508(3) 0.888(2) 0.033(6) Uiso 1 1 d . . .

loop_
_atom_site_aniso_label
_atom_site_aniso_U_11
_atom_site_aniso_U_22
_atom_site_aniso_U_33
_atom_site_aniso_U_23
_atom_site_aniso_U_13
_atom_site_aniso_U_12
Sb1 0.01903(10) 0.01728(10) 0.01580(10) 0.00117(6) 0.00237(6) 0.00820(7)
Cl1 0.0764(19) 0.0169(7) 0.131(3) 0.0086(12) 0.0765(19) 0.0111(9)
Cl2 0.0401(11) 0.0787(16) 0.0641(14) -0.0406(13) -0.0245(10) 0.0430(11)
Cl3 0.114(2) 0.0774(12) 0.0192(7) 0.0147(7) 0.0215(10) 0.0745(15)
Cl1A 0.0306(6) 0.0191(7) 0.0398(8) -0.0048(5) 0.0092(5) 0.0026(4)
Cl2A 0.0448(9) 0.0480(7) 0.0388(7) 0.0003(6) -0.0107(6) 0.0344(6)
Cl3A 0.0461(9) 0.0306(5) 0.0266(7) 0.0063(4) 0.0196(6) 0.0158(5)
O1 0.0268(7) 0.0259(7) 0.0263(7) 0.0076(6) 0.0073(6) 0.0097(6)
O2 0.0299(8) 0.0417(8) 0.0248(7) 0.0063(6) 0.0077(6) 0.0144(6)
C1 0.0164(9) 0.0202(9) 0.0316(10) 0.0012(8) 0.0007(7) 0.0082(7)
C2 0.0159(9) 0.0214(9) 0.0263(10) 0.0046(7) 0.0025(7) 0.0102(7)
C3 0.0173(9) 0.0202(9) 0.0232(10) -0.0010(8) -0.0017(7) 0.0094(7)
C4 0.0151(9) 0.0201(9) 0.0280(10) 0.0033(7) 0.0000(7) 0.0087(7)
C5 0.0182(9) 0.0298(10) 0.0251(10) 0.0045(8) 0.0027(7) 0.0131(8)
C6 0.0211(10) 0.0269(10) 0.0249(10) -0.0048(8) -0.0013(8) 0.0123(8)
C7 0.0445(14) 0.0365(12) 0.0272(11) 0.0065(9) 0.0124(10) 0.0225(11)
C8 0.0209(11) 0.0211(10) 0.0374(12) 0.0058(9) 0.0010(9) 0.0070(8)
C9 0.0379(15) 0.0675(18) 0.0267(12) -0.0030(12) 0.0091(10) 0.0197(13)
C10 0.0186(10) 0.0182(10) 0.0433(13) -0.0013(9) -0.0003(9) 0.0063(8)

loop_
_atom_type_symbol
_atom_type_description
_atom_type_scat_dispersion_real
_atom_type_scat_dispersion_imag
_atom_type_scat_source
C C 0.0181 0.0091 'International Tables Vol C Tables 4.2.6.8 and 6.1.1.4'
H H 0.0000 0.0000 'International Tables Vol C Tables 4.2.6.8 and 6.1.1.4'
O O 0.0492 0.0322 'International Tables Vol C Tables 4.2.6.8 and 6.1.1.4'
Cl Cl 0.3639 0.7018 'International Tables Vol C Tables 4.2.6.8 and 6.1.1.4'
Sb Sb -0.0562 5.8946 'International Tables Vol C Tables 4.2.6.8 and 6.1.1.4'

loop_
_geom_angle_atom_site_label_1
_geom_angle_atom_site_label_2
_geom_angle_atom_site_label_3
_geom_angle
_geom_angle_site_symmetry_1
_geom_angle_site_symmetry_3
Cl2A Sb1 Cl2A 180.0 2_666 .
Cl2A Sb1 Cl2 23.33(6) 2_666 2_666
Cl2A Sb1 Cl2 156.67(6) . 2_666
Cl2A Sb1 Cl2 156.67(6) 2_666 .
Cl2A Sb1 Cl2 23.33(6) . .
Cl2 Sb1 Cl2 180.0 2_666 .
Cl2A Sb1 Cl1A 90.16(5) 2_666 2_666
Cl2A Sb1 Cl1A 89.84(5) . 2_666
Cl2 Sb1 Cl1A 77.50(7) 2_666 2_666
Cl2 Sb1 Cl1A 102.50(7) . 2_666
Cl2A Sb1 Cl1A 89.84(5) 2_666 .
Cl2A Sb1 Cl1A 90.16(5) . .
Cl2 Sb1 Cl1A 102.50(7) 2_666 .
Cl2 Sb1 Cl1A 77.50(7) . .
Cl1A Sb1 Cl1A 180.000(2) 2_666 .
Cl2A Sb1 Cl1 105.56(12) 2_666 2_666
Cl2A Sb1 Cl1 74.44(11) . 2_666
Cl2 Sb1 Cl1 89.88(10) 2_666 2_666
Cl2 Sb1 Cl1 90.12(9) . 2_666
Cl1A Sb1 Cl1 16.89(11) 2_666 2_666
Cl1A Sb1 Cl1 163.10(11) . 2_666
Cl2A Sb1 Cl1 74.44(11) 2_666 .
Cl2A Sb1 Cl1 105.56(12) . .
Cl2 Sb1 Cl1 90.12(9) 2_666 .
Cl2 Sb1 Cl1 89.88(10) . .
Cl1A Sb1 Cl1 163.11(11) 2_666 .
Cl1A Sb1 Cl1 16.89(11) . .
Cl1 Sb1 Cl1 179.999(1) 2_666 .
Cl2A Sb1 Cl3 73.75(6) 2_666 .
Cl2A Sb1 Cl3 106.25(6) . .
Cl2 Sb1 Cl3 90.70(8) 2_666 .
Cl2 Sb1 Cl3 89.30(8) . .
Cl1A Sb1 Cl3 79.14(9) 2_666 .
Cl1A Sb1 Cl3 100.86(9) . .
Cl1 Sb1 Cl3 90.30(10) 2_666 .
Cl1 Sb1 Cl3 89.70(10) . .
Cl2A Sb1 Cl3 106.25(6) 2_666 2_666
Cl2A Sb1 Cl3 73.74(6) . 2_666
Cl2 Sb1 Cl3 89.30(8) 2_666 2_666
Cl2 Sb1 Cl3 90.69(8) . 2_666
Cl1A Sb1 Cl3 100.86(9) 2_666 2_666
Cl1A Sb1 Cl3 79.14(9) . 2_666
Cl1 Sb1 Cl3 89.70(10) 2_666 2_666
Cl1 Sb1 Cl3 90.30(10) . 2_666
Cl3 Sb1 Cl3 179.999(1) . 2_666
Cl2A Sb1 Cl3A 89.95(5) 2_666 .
Cl2A Sb1 Cl3A 90.05(5) . .
Cl2 Sb1 Cl3A 109.13(7) 2_666 .
Cl2 Sb1 Cl3A 70.87(7) . .
Cl1A Sb1 Cl3A 89.65(6) 2_666 .
Cl1A Sb1 Cl3A 90.35(6) . .
Cl1 Sb1 Cl3A 96.45(8) 2_666 .
Cl1 Sb1 Cl3A 83.55(8) . .
Cl3 Sb1 Cl3A 19.51(6) . .
Cl3 Sb1 Cl3A 160.49(6) 2_666 .
Cl2A Sb1 Cl3A 90.05(5) 2_666 2_666
Cl2A Sb1 Cl3A 89.95(5) . 2_666
Cl2 Sb1 Cl3A 70.87(7) 2_666 2_666
Cl2 Sb1 Cl3A 109.13(7) . 2_666
Cl1A Sb1 Cl3A 90.36(6) 2_666 2_666
Cl1A Sb1 Cl3A 89.64(6) . 2_666
Cl1 Sb1 Cl3A 83.55(8) 2_666 2_666
Cl1 Sb1 Cl3A 96.45(8) . 2_666
Cl3 Sb1 Cl3A 160.50(6) . 2_666
Cl3 Sb1 Cl3A 19.51(6) 2_666 2_666
Cl3A Sb1 Cl3A 180.0 . 2_666
C2 O1 C7 118.13(16) . .
C5 O2 C9 118.03(19) . .
C6 C1 C2 118.37(17) . .
C6 C1 C10 121.60(18) . .
C2 C1 C10 119.96(18) . .
O1 C2 C3 124.95(18) . .
O1 C2 C1 114.40(16) . .
C3 C2 C1 120.65(18) . .
C4 C3 C2 121.02(18) . .
C4 C3 H3 119.9(14) . .
C2 C3 H3 119.1(13) . .
C3 C4 C5 117.90(17) . .
C3 C4 C8 122.59(18) . .
C5 C4 C8 119.51(18) . .
O2 C5 C6 124.38(18) . .
O2 C5 C4 114.49(17) . .
C6 C5 C4 121.13(18) . .
C1 C6 C5 120.88(18) . .
C1 C6 H6 119.4(14) . .
C5 C6 H6 119.7(14) . .
O1 C7 H7A 109.5(16) . .
O1 C7 H7B 105.6(16) . .
H7A C7 H7B 109(2) . .
O1 C7 H7C 111.5(18) . .
H7A C7 H7C 111(2) . .
H7B C7 H7C 110(2) . .
C4 C8 H8A 109.9(15) . .
C4 C8 H8B 111.9(15) . .
H8A C8 H8B 108(2) . .
C4 C8 H8C 109.9(15) . .
H8A C8 H8C 110(2) . .
H8B C8 H8C 107(2) . .
O2 C9 H9A 109.8(17) . .
O2 C9 H9B 111.9(18) . .
H9A C9 H9B 112(3) . .
O2 C9 H9C 103.8(18) . .
H9A C9 H9C 107(2) . .
H9B C9 H9C 111(3) . .
C1 C10 C10 111.1(2) . 2_547
C1 C10 H10A 109.9(13) . .
C10 C10 H10A 109.8(13) 2_547 .
C1 C10 H10B 110.6(14) . .
C10 C10 H10B 108.7(15) 2_547 .
H10A C10 H10B 106.6(19) . .

loop_
_geom_bond_atom_site_label_1
_geom_bond_atom_site_label_2
_geom_bond_distance
_geom_bond_site_symmetry_2
Sb1 Cl2A 2.3428(12) 2_666
Sb1 Cl2A 2.3428(12) .
Sb1 Cl2 2.3537(14) 2_666
Sb1 Cl2 2.3538(14) .
Sb1 Cl1A 2.355(2) 2_666
Sb1 Cl1A 2.355(2) .
Sb1 Cl1 2.361(2) 2_666
Sb1 Cl1 2.361(2) .
Sb1 Cl3 2.3636(15) .
Sb1 Cl3 2.3636(15) 2_666
Sb1 Cl3A 2.3641(13) .
Sb1 Cl3A 2.3642(13) 2_666
O1 C2 1.347(2) .
O1 C7 1.430(3) .
O2 C5 1.350(2) .
O2 C9 1.437(3) .
C1 C6 1.381(3) .
C1 C2 1.422(3) .
C1 C10 1.505(3) .
C2 C3 1.396(3) .
C3 C4 1.385(3) .
C3 H3 0.92(2) .
C4 C5 1.423(3) .
C4 C8 1.495(3) .
C5 C6 1.390(3) .
C6 H6 0.95(2) .
C7 H7A 0.97(3) .
C7 H7B 0.96(3) .
C7 H7C 0.91(3) .
C8 H8A 0.96(3) .
C8 H8B 0.93(2) .
C8 H8C 0.97(3) .
C9 H9A 0.96(3) .
C9 H9B 0.93(3) .
C9 H9C 0.96(3) .
C10 C10 1.552(4) 2_547
C10 H10A 0.96(2) .
C10 H10B 0.96(3) .
